data_1554658
loop_
_publ_author_name
'Kazantsev, Maxim S.'
'Sonina, Alina A.'
'Koskin, Igor P.'
'Sherin, Peter S.'
'Rybalova, Tatyana V.'
'Benassi, Enrico'
'Mostovich, Evgeny A.'

_publ_section_title
;
 Stimuli responsive aggregation-induced emission of
 bis(4-((9H-fluoren-9-ylidene)methyl)phenyl)thiophene single crystals
;
_journal_issue 8
_journal_name_full 'Materials Chemistry Frontiers'
_journal_page_first 1545
_journal_paper_doi 10.1039/C9QM00198K
_journal_volume 3
_journal_year 2019
_chemical_formula_moiety 'C44 H28 S'
_chemical_formula_sum 'C44 H28 S'
_chemical_formula_weight 588.72
_chemical_name_systematic
; 
 '2,5-bis(4-((9H-fluoren-9-ylidene)methyl)phenyl)thiophene' 
;
_space_group_crystal_system triclinic
_space_group_IT_number 2
_space_group_name_Hall '-P 1'
_space_group_name_H-M_alt 'P -1'
_atom_sites_solution_hydrogens geom
_atom_sites_solution_primary direct
_atom_sites_solution_secondary difmap
_audit_creation_method SHELXL-2016/6
_audit_update_record
;
2018-11-24 deposited with the CCDC.	2019-05-21 downloaded from the CCDC.
;
_cell_angle_alpha 96.6610(10)
_cell_angle_beta 100.0970(10)
_cell_angle_gamma 92.1780(10)
_cell_formula_units_Z 2
_cell_length_a 9.7394(3)
_cell_length_b 9.8279(3)
_cell_length_c 16.0542(5)
_cell_measurement_reflns_used 9990
_cell_measurement_temperature 296(2)
_cell_measurement_theta_max 24.15
_cell_measurement_theta_min 2.28
_cell_volume 1499.99(8)
_computing_cell_refinement 'Bruker SAINT'
_computing_data_collection 'Bruker APEX2'
_computing_data_reduction 'Bruker SAINT'
_computing_molecular_graphics 'Bruker SHELXTL'
_computing_publication_material 'Bruker SHELXTL'
_computing_structure_refinement 'SHELXL-2016/6 (Sheldrick, 2016)'
_computing_structure_solution 'SHELXS-97 (Sheldrick, 2008)'
_diffrn_ambient_temperature 296(2)
_diffrn_measured_fraction_theta_full 0.998
_diffrn_measured_fraction_theta_max 0.998
_diffrn_measurement_device_type 'Bruker APEX-II CCD'
_diffrn_measurement_method '\f and \w scans'
_diffrn_radiation_source 'fine-focus sealed tube'
_diffrn_radiation_type MoK\a
_diffrn_radiation_wavelength 0.71073
_diffrn_reflns_av_R_equivalents 0.0385
_diffrn_reflns_av_unetI/netI 0.0230
_diffrn_reflns_Laue_measured_fraction_full 0.998
_diffrn_reflns_Laue_measured_fraction_max 0.998
_diffrn_reflns_limit_h_max 11
_diffrn_reflns_limit_h_min -11
_diffrn_reflns_limit_k_max 11
_diffrn_reflns_limit_k_min -11
_diffrn_reflns_limit_l_max 19
_diffrn_reflns_limit_l_min -19
_diffrn_reflns_number 43942
_diffrn_reflns_point_group_measured_fraction_full 0.998
_diffrn_reflns_point_group_measured_fraction_max 0.998
_diffrn_reflns_theta_full 25.102
_diffrn_reflns_theta_max 25.10
_diffrn_reflns_theta_min 3.046
_exptl_absorpt_coefficient_mu 0.141
_exptl_absorpt_correction_T_max 0.8620
_exptl_absorpt_correction_T_min 0.8435
_exptl_absorpt_correction_type multi-scan
_exptl_absorpt_process_details SADABS-2008/1
_exptl_crystal_colour orange
_exptl_crystal_density_diffrn 1.303
_exptl_crystal_density_method 'not measured'
_exptl_crystal_description needle
_exptl_crystal_F_000 616
_exptl_crystal_preparation Luminescent
_exptl_crystal_recrystallization_method 'Re-crystallisation from solvent: toluene'
_exptl_crystal_size_max 0.668
_exptl_crystal_size_mid 0.180
_exptl_crystal_size_min 0.028
_refine_diff_density_max 0.180
_refine_diff_density_min -0.188
_refine_diff_density_rms 0.028
_refine_ls_extinction_method none
_refine_ls_goodness_of_fit_ref 1.027
_refine_ls_hydrogen_treatment constr
_refine_ls_matrix_type full
_refine_ls_number_parameters 406
_refine_ls_number_reflns 5296
_refine_ls_number_restraints 0
_refine_ls_restrained_S_all 1.027
_refine_ls_R_factor_all 0.0561
_refine_ls_R_factor_gt 0.0362
_refine_ls_shift/su_max 0.000
_refine_ls_shift/su_mean 0.000
_refine_ls_structure_factor_coef Fsqd
_refine_ls_weighting_details 'w=1/[\s^2^(Fo^2^)+(0.0407P)^2^+0.3727P] where P=(Fo^2^+2Fc^2^)/3'
_refine_ls_weighting_scheme calc
_refine_ls_wR_factor_gt 0.0847
_refine_ls_wR_factor_ref 0.0938
_reflns_Friedel_coverage 0.000
_reflns_number_gt 4021
_reflns_number_total 5296
_reflns_threshold_expression 'I > 2\s(I)'
_cod_data_source_file c9qm00198k2.cif
_cod_data_source_block form_I
_cod_original_cell_volume 1499.98(8)
_cod_database_code 1554658
_shelx_shelxl_version_number 2016/6
_shelx_space_group_comment
;
The symmetry employed for this shelxl refinement is uniquely defined
by the following loop, which should always be used as a source of
symmetry information in preference to the above space-group names.
They are only intended as comments.
;
_shelx_estimated_absorpt_t_min 0.912
_shelx_estimated_absorpt_t_max 0.996

loop_
_space_group_symop_operation_xyz
'x, y, z'
'-x, -y, -z'

loop_
_atom_site_label
_atom_site_type_symbol
_atom_site_fract_x
_atom_site_fract_y
_atom_site_fract_z
_atom_site_U_iso_or_equiv
_atom_site_adp_type
_atom_site_occupancy
_atom_site_site_symmetry_order
_atom_site_calc_flag
_atom_site_refinement_flags_posn
_atom_site_refinement_flags_adp
S1 S 0.62555(5) 0.84140(4) 0.18113(3) 0.05011(14) Uani 1 1 d . .
C4 C 0.76745(17) 0.74074(17) 0.18987(10) 0.0430(4) Uani 1 1 d . .
C3 C 0.72452(19) 0.60947(18) 0.15663(13) 0.0598(5) Uani 1 1 d . .
H3 H 0.785074 0.538611 0.155667 0.072 Uiso 1 1 calc R U
C2 C 0.58091(19) 0.59008(18) 0.12388(13) 0.0601(5) Uani 1 1 d . .
H2 H 0.537890 0.505297 0.099290 0.072 Uiso 1 1 calc R U
C1 C 0.51050(17) 0.70573(17) 0.13123(10) 0.0446(4) Uani 1 1 d . .
C11 C 0.90824(17) 0.79854(16) 0.22938(10) 0.0419(4) Uani 1 1 d . .
C16 C 1.01999(17) 0.71361(17) 0.24345(11) 0.0462(4) Uani 1 1 d . .
H16 H 1.005174 0.619715 0.226367 0.055 Uiso 1 1 calc R U
C15 C 1.15125(18) 0.76679(18) 0.28211(11) 0.0486(4) Uani 1 1 d . .
H15 H 1.223711 0.708023 0.290248 0.058 Uiso 1 1 calc R U
C14 C 1.17843(17) 0.90636(17) 0.30937(10) 0.0435(4) Uani 1 1 d . .
C13 C 1.06850(18) 0.99136(17) 0.29266(11) 0.0483(4) Uani 1 1 d . .
H13 H 1.084293 1.085560 0.308150 0.058 Uiso 1 1 calc R U
C12 C 0.93681(18) 0.93895(17) 0.25366(11) 0.0475(4) Uani 1 1 d . .
H12 H 0.865501 0.998455 0.243329 0.057 Uiso 1 1 calc R U
C5 C 0.36366(17) 0.72658(17) 0.09861(10) 0.0431(4) Uani 1 1 d . .
C10 C 0.27791(18) 0.61976(18) 0.04830(12) 0.0524(5) Uani 1 1 d . .
H10 H 0.313328 0.533947 0.038635 0.063 Uiso 1 1 calc R U
C9 C 0.14230(18) 0.63919(19) 0.01288(12) 0.0534(5) Uani 1 1 d . .
H9 H 0.088538 0.567049 -0.021808 0.064 Uiso 1 1 calc R U
C8 C 0.08374(17) 0.76447(18) 0.02779(10) 0.0469(4) Uani 1 1 d . .
C7 C 0.16733(18) 0.86942(19) 0.08013(11) 0.0506(4) Uani 1 1 d . .
H7 H 0.129757 0.953221 0.093019 0.061 Uiso 1 1 calc R U
C6 C 0.30470(18) 0.85177(18) 0.11328(11) 0.0490(4) Uani 1 1 d . .
H6 H 0.359253 0.925100 0.146185 0.059 Uiso 1 1 calc R U
C17B C 1.32092(17) 0.96130(18) 0.34675(11) 0.0473(4) Uani 1 1 d . .
H17B H 1.391523 0.916746 0.324502 0.057 Uiso 1 1 calc R U
C18B C 1.36469(17) 1.06620(17) 0.40824(10) 0.0433(4) Uani 1 1 d . .
C30B C 1.28943(17) 1.14700(17) 0.46802(10) 0.0446(4) Uani 1 1 d . .
C29B C 1.15769(19) 1.1284(2) 0.48798(11) 0.0536(5) Uani 1 1 d . .
H29B H 1.096403 1.056886 0.458597 0.064 Uiso 1 1 calc R U
C28B C 1.1181(2) 1.2163(2) 0.55155(12) 0.0634(5) Uani 1 1 d . .
H28B H 1.030142 1.203100 0.565354 0.076 Uiso 1 1 calc R U
C27B C 1.2074(2) 1.3238(2) 0.59507(13) 0.0700(6) Uani 1 1 d . .
H27B H 1.177782 1.383877 0.636586 0.084 Uiso 1 1 calc R U
C26B C 1.3398(2) 1.3432(2) 0.57772(12) 0.0644(5) Uani 1 1 d . .
H26B H 1.400112 1.414979 0.607730 0.077 Uiso 1 1 calc R U
C25B C 1.38198(19) 1.25390(18) 0.51472(11) 0.0491(4) Uani 1 1 d . .
C24B C 1.51695(18) 1.24483(18) 0.48698(11) 0.0494(4) Uani 1 1 d . .
C23B C 1.6389(2) 1.3278(2) 0.51003(14) 0.0661(5) Uani 1 1 d . .
H23B H 1.643364 1.406472 0.548887 0.079 Uiso 1 1 calc R U
C22B C 1.7539(2) 1.2923(2) 0.47465(15) 0.0744(6) Uani 1 1 d . .
H22B H 1.835929 1.348018 0.489543 0.089 Uiso 1 1 calc R U
C21B C 1.7485(2) 1.1758(2) 0.41769(14) 0.0649(5) Uani 1 1 d . .
H21B H 1.827642 1.152340 0.395500 0.078 Uiso 1 1 calc R U
C20B C 1.62651(18) 1.0926(2) 0.39286(12) 0.0545(5) Uani 1 1 d . .
H20B H 1.623186 1.014208 0.353934 0.065 Uiso 1 1 calc R U
C19B C 1.50953(17) 1.12814(17) 0.42695(10) 0.0445(4) Uani 1 1 d . .
C17A C -0.06395(18) 0.78350(19) -0.00499(11) 0.0507(4) Uani 1 1 d . .
H17A H -0.112869 0.825560 0.034731 0.061 Uiso 1 1 calc R U
C18A C -0.13880(17) 0.74926(17) -0.08370(10) 0.0430(4) Uani 1 1 d . .
C19A C -0.29173(17) 0.76219(17) -0.10567(11) 0.0460(4) Uani 1 1 d . .
C20A C -0.38662(19) 0.8097(2) -0.05576(13) 0.0583(5) Uani 1 1 d . .
H20A H -0.357589 0.837420 0.002266 0.070 Uiso 1 1 calc R U
C21A C -0.5252(2) 0.8153(2) -0.09335(15) 0.0672(6) Uani 1 1 d . .
H21A H -0.589389 0.847608 -0.060354 0.081 Uiso 1 1 calc R U
C22A C -0.5687(2) 0.7736(2) -0.17880(15) 0.0673(6) Uani 1 1 d . .
H22A H -0.661966 0.779327 -0.203075 0.081 Uiso 1 1 calc R U
C23A C -0.47670(19) 0.7236(2) -0.22930(13) 0.0603(5) Uani 1 1 d . .
H23A H -0.507385 0.693886 -0.286954 0.072 Uiso 1 1 calc R U
C24A C -0.33759(17) 0.71823(17) -0.19252(11) 0.0475(4) Uani 1 1 d . .
C25A C -0.21534(18) 0.67882(16) -0.22985(11) 0.0453(4) Uani 1 1 d . .
C26A C -0.2052(2) 0.63687(18) -0.31357(12) 0.0564(5) Uani 1 1 d . .
H26A H -0.285119 0.620768 -0.355452 0.068 Uiso 1 1 calc R U
C27A C -0.0748(2) 0.61922(19) -0.33408(12) 0.0609(5) Uani 1 1 d . .
H27A H -0.066720 0.589721 -0.390092 0.073 Uiso 1 1 calc R U
C28A C 0.0441(2) 0.64504(18) -0.27201(12) 0.0570(5) Uani 1 1 d . .
H28A H 0.131522 0.635259 -0.287075 0.068 Uiso 1 1 calc R U
C29A C 0.03479(18) 0.68523(17) -0.18778(11) 0.0483(4) Uani 1 1 d . .
H29A H 0.115302 0.702303 -0.146452 0.058 Uiso 1 1 calc R U
C30A C -0.09569(17) 0.69986(16) -0.16549(10) 0.0420(4) Uani 1 1 d . .

loop_
_atom_site_aniso_label
_atom_site_aniso_U_11
_atom_site_aniso_U_22
_atom_site_aniso_U_33
_atom_site_aniso_U_23
_atom_site_aniso_U_13
_atom_site_aniso_U_12
S1 0.0479(3) 0.0416(3) 0.0534(3) -0.0068(2) -0.00283(19) 0.00258(19)
C4 0.0483(10) 0.0400(9) 0.0373(9) 0.0030(7) -0.0002(7) 0.0025(7)
C3 0.0557(11) 0.0392(10) 0.0744(13) -0.0022(9) -0.0115(9) 0.0081(8)
C2 0.0581(12) 0.0371(10) 0.0737(13) 0.0003(9) -0.0141(10) -0.0020(8)
C1 0.0505(10) 0.0409(10) 0.0388(9) 0.0041(7) -0.0006(7) -0.0016(8)
C11 0.0488(10) 0.0392(9) 0.0346(9) 0.0016(7) 0.0020(7) 0.0002(7)
C16 0.0529(10) 0.0345(9) 0.0473(10) 0.0001(7) 0.0022(8) 0.0000(8)
C15 0.0492(10) 0.0444(10) 0.0497(10) 0.0024(8) 0.0038(8) 0.0075(8)
C14 0.0462(10) 0.0443(10) 0.0379(9) 0.0016(7) 0.0043(7) -0.0002(8)
C13 0.0543(11) 0.0364(9) 0.0486(10) -0.0026(8) 0.0000(8) 0.0002(8)
C12 0.0496(10) 0.0388(10) 0.0494(10) 0.0010(8) -0.0017(8) 0.0065(8)
C5 0.0470(10) 0.0433(10) 0.0365(9) 0.0064(7) 0.0009(7) -0.0011(7)
C10 0.0528(11) 0.0386(10) 0.0604(11) 0.0023(8) -0.0010(9) 0.0003(8)
C9 0.0493(11) 0.0499(11) 0.0543(11) 0.0007(9) -0.0035(8) -0.0061(8)
C8 0.0471(10) 0.0546(11) 0.0377(9) 0.0066(8) 0.0039(7) 0.0017(8)
C7 0.0535(11) 0.0497(11) 0.0448(10) -0.0001(8) 0.0022(8) 0.0072(8)
C6 0.0517(10) 0.0466(10) 0.0431(10) -0.0012(8) -0.0010(8) -0.0017(8)
C17B 0.0459(10) 0.0494(10) 0.0443(10) 0.0016(8) 0.0044(7) 0.0044(8)
C18B 0.0443(9) 0.0461(10) 0.0371(9) 0.0070(8) 0.0000(7) 0.0015(7)
C30B 0.0501(10) 0.0465(10) 0.0359(9) 0.0085(7) 0.0017(7) 0.0039(8)
C29B 0.0529(11) 0.0600(12) 0.0480(11) 0.0089(9) 0.0086(8) 0.0006(9)
C28B 0.0664(13) 0.0747(14) 0.0537(12) 0.0107(11) 0.0200(10) 0.0116(11)
C27B 0.0910(17) 0.0673(14) 0.0547(12) -0.0001(10) 0.0238(11) 0.0165(12)
C26B 0.0821(15) 0.0554(12) 0.0519(12) -0.0040(9) 0.0095(10) 0.0011(10)
C25B 0.0600(11) 0.0462(10) 0.0395(9) 0.0067(8) 0.0037(8) 0.0028(8)
C24B 0.0525(11) 0.0479(10) 0.0430(10) 0.0073(8) -0.0045(8) -0.0014(8)
C23B 0.0643(13) 0.0565(12) 0.0689(13) -0.0021(10) -0.0020(10) -0.0091(10)
C22B 0.0510(13) 0.0739(15) 0.0904(17) 0.0112(13) -0.0063(11) -0.0139(11)
C21B 0.0443(11) 0.0773(15) 0.0725(14) 0.0157(12) 0.0054(9) 0.0005(10)
C20B 0.0507(11) 0.0601(12) 0.0502(11) 0.0069(9) 0.0020(8) 0.0045(9)
C19B 0.0457(10) 0.0474(10) 0.0376(9) 0.0086(8) -0.0022(7) 0.0016(8)
C17A 0.0483(10) 0.0581(11) 0.0454(10) 0.0048(8) 0.0079(8) 0.0050(8)
C18A 0.0426(9) 0.0428(9) 0.0431(10) 0.0086(7) 0.0043(7) 0.0012(7)
C19A 0.0435(10) 0.0460(10) 0.0494(10) 0.0142(8) 0.0062(8) 0.0014(8)
C20A 0.0532(11) 0.0693(13) 0.0564(11) 0.0162(10) 0.0141(9) 0.0071(9)
C21A 0.0513(12) 0.0756(15) 0.0836(16) 0.0290(12) 0.0230(11) 0.0112(10)
C22A 0.0410(11) 0.0761(14) 0.0868(16) 0.0320(12) 0.0034(11) 0.0014(10)
C23A 0.0510(11) 0.0650(13) 0.0613(12) 0.0199(10) -0.0065(9) -0.0038(9)
C24A 0.0463(10) 0.0449(10) 0.0507(10) 0.0148(8) 0.0021(8) -0.0022(8)
C25A 0.0531(10) 0.0367(9) 0.0439(10) 0.0078(7) 0.0016(8) -0.0017(8)
C26A 0.0722(13) 0.0447(11) 0.0469(11) 0.0042(8) -0.0018(9) -0.0023(9)
C27A 0.0894(16) 0.0474(11) 0.0463(11) 0.0008(9) 0.0159(10) 0.0064(10)
C28A 0.0684(13) 0.0464(11) 0.0618(12) 0.0083(9) 0.0244(10) 0.0105(9)
C29A 0.0501(10) 0.0420(10) 0.0527(11) 0.0075(8) 0.0081(8) 0.0037(8)
C30A 0.0469(10) 0.0340(9) 0.0445(9) 0.0075(7) 0.0049(7) 0.0010(7)

loop_
_atom_type_symbol
_atom_type_description
_atom_type_scat_dispersion_real
_atom_type_scat_dispersion_imag
_atom_type_scat_source
C C 0.0033 0.0016 'International Tables Vol C Tables 4.2.6.8 and 6.1.1.4'
H H 0.0000 0.0000 'International Tables Vol C Tables 4.2.6.8 and 6.1.1.4'
S S 0.1246 0.1234 'International Tables Vol C Tables 4.2.6.8 and 6.1.1.4'

loop_
_geom_angle_atom_site_label_1
_geom_angle_atom_site_label_2
_geom_angle_atom_site_label_3
_geom_angle
C4 S1 C1 93.12(8)
C3 C4 C11 129.29(16)
C3 C4 S1 109.31(13)
C11 C4 S1 121.39(12)
C4 C3 C2 114.15(16)
C4 C3 H3 122.9
C2 C3 H3 122.9
C1 C2 C3 114.05(16)
C1 C2 H2 123.0
C3 C2 H2 123.0
C2 C1 C5 129.14(15)
C2 C1 S1 109.36(13)
C5 C1 S1 121.34(13)
C12 C11 C16 117.25(15)
C12 C11 C4 121.94(15)
C16 C11 C4 120.80(15)
C15 C16 C11 121.03(15)
C15 C16 H16 119.5
C11 C16 H16 119.5
C16 C15 C14 121.64(16)
C16 C15 H15 119.2
C14 C15 H15 119.2
C13 C14 C15 117.29(15)
C13 C14 C17B 121.98(15)
C15 C14 C17B 120.48(15)
C12 C13 C14 121.38(16)
C12 C13 H13 119.3
C14 C13 H13 119.3
C13 C12 C11 121.32(16)
C13 C12 H12 119.3
C11 C12 H12 119.3
C6 C5 C10 117.24(15)
C6 C5 C1 122.58(15)
C10 C5 C1 120.14(15)
C9 C10 C5 121.19(17)
C9 C10 H10 119.4
C5 C10 H10 119.4
C10 C9 C8 121.35(16)
C10 C9 H9 119.3
C8 C9 H9 119.3
C7 C8 C9 117.54(16)
C7 C8 C17A 120.58(16)
C9 C8 C17A 121.72(16)
C6 C7 C8 121.23(17)
C6 C7 H7 119.4
C8 C7 H7 119.4
C7 C6 C5 121.37(16)
C7 C6 H6 119.3
C5 C6 H6 119.3
C18B C17B C14 129.73(16)
C18B C17B H17B 115.1
C14 C17B H17B 115.1
C17B C18B C19B 123.17(15)
C17B C18B C30B 131.45(16)
C19B C18B C30B 105.35(14)
C29B C30B C25B 119.29(16)
C29B C30B C18B 132.27(16)
C25B C30B C18B 108.21(15)
C28B C29B C30B 119.63(18)
C28B C29B H29B 120.2
C30B C29B H29B 120.2
C29B C28B C27B 120.83(19)
C29B C28B H28B 119.6
C27B C28B H28B 119.6
C26B C27B C28B 120.78(19)
C26B C27B H27B 119.6
C28B C27B H27B 119.6
C27B C26B C25B 118.98(19)
C27B C26B H26B 120.5
C25B C26B H26B 120.5
C26B C25B C30B 120.42(17)
C26B C25B C24B 130.63(17)
C30B C25B C24B 108.89(15)
C23B C24B C19B 120.30(18)
C23B C24B C25B 131.48(17)
C19B C24B C25B 108.22(15)
C22B C23B C24B 119.17(19)
C22B C23B H23B 120.4
C24B C23B H23B 120.4
C21B C22B C23B 120.78(19)
C21B C22B H22B 119.6
C23B C22B H22B 119.6
C22B C21B C20B 120.81(19)
C22B C21B H21B 119.6
C20B C21B H21B 119.6
C21B C20B C19B 119.02(18)
C21B C20B H20B 120.5
C19B C20B H20B 120.5
C20B C19B C24B 119.87(16)
C20B C19B C18B 131.03(16)
C24B C19B C18B 109.02(15)
C18A C17A C8 129.66(16)
C18A C17A H17A 115.2
C8 C17A H17A 115.2
C17A C18A C30A 131.23(16)
C17A C18A C19A 123.66(16)
C30A C18A C19A 105.05(14)
C20A C19A C24A 119.72(16)
C20A C19A C18A 130.82(16)
C24A C19A C18A 109.45(15)
C21A C20A C19A 119.16(19)
C21A C20A H20A 120.4
C19A C20A H20A 120.4
C22A C21A C20A 120.65(19)
C22A C21A H21A 119.7
C20A C21A H21A 119.7
C21A C22A C23A 121.17(18)
C21A C22A H22A 119.4
C23A C22A H22A 119.4
C22A C23A C24A 118.71(19)
C22A C23A H23A 120.6
C24A C23A H23A 120.6
C23A C24A C19A 120.57(17)
C23A C24A C25A 131.32(17)
C19A C24A C25A 108.02(14)
C26A C25A C30A 121.11(17)
C26A C25A C24A 130.01(16)
C30A C25A C24A 108.72(14)
C27A C26A C25A 118.94(17)
C27A C26A H26A 120.5
C25A C26A H26A 120.5
C26A C27A C28A 120.54(18)
C26A C27A H27A 119.7
C28A C27A H27A 119.7
C27A C28A C29A 120.85(18)
C27A C28A H28A 119.6
C29A C28A H28A 119.6
C28A C29A C30A 119.45(17)
C28A C29A H29A 120.3
C30A C29A H29A 120.3
C29A C30A C25A 119.01(15)
C29A C30A C18A 131.99(15)
C25A C30A C18A 108.68(14)

loop_
_geom_bond_atom_site_label_1
_geom_bond_atom_site_label_2
_geom_bond_distance
S1 C4 1.7252(17)
S1 C1 1.7317(16)
C4 C3 1.358(2)
C4 C11 1.469(2)
C3 C2 1.403(2)
C3 H3 0.9300
C2 C1 1.354(2)
C2 H2 0.9300
C1 C5 1.465(2)
C11 C12 1.393(2)
C11 C16 1.400(2)
C16 C15 1.374(2)
C16 H16 0.9300
C15 C14 1.391(2)
C15 H15 0.9300
C14 C13 1.391(2)
C14 C17B 1.468(2)
C13 C12 1.377(2)
C13 H13 0.9300
C12 H12 0.9300
C5 C6 1.390(2)
C5 C10 1.397(2)
C10 C9 1.373(2)
C10 H10 0.9300
C9 C8 1.390(2)
C9 H9 0.9300
C8 C7 1.389(2)
C8 C17A 1.469(2)
C7 C6 1.376(2)
C7 H7 0.9300
C6 H6 0.9300
C17B C18B 1.342(2)
C17B H17B 0.9300
C18B C19B 1.481(2)
C18B C30B 1.484(2)
C30B C29B 1.387(2)
C30B C25B 1.409(2)
C29B C28B 1.377(3)
C29B H29B 0.9300
C28B C27B 1.381(3)
C28B H28B 0.9300
C27B C26B 1.377(3)
C27B H27B 0.9300
C26B C25B 1.389(3)
C26B H26B 0.9300
C25B C24B 1.463(3)
C24B C23B 1.384(3)
C24B C19B 1.401(2)
C23B C22B 1.380(3)
C23B H23B 0.9300
C22B C21B 1.374(3)
C22B H22B 0.9300
C21B C20B 1.387(3)
C21B H21B 0.9300
C20B C19B 1.387(2)
C20B H20B 0.9300
C17A C18A 1.342(2)
C17A H17A 0.9300
C18A C30A 1.482(2)
C18A C19A 1.483(2)
C19A C20A 1.385(2)
C19A C24A 1.399(2)
C20A C21A 1.384(3)
C20A H20A 0.9300
C21A C22A 1.372(3)
C21A H21A 0.9300
C22A C23A 1.378(3)
C22A H22A 0.9300
C23A C24A 1.385(2)
C23A H23A 0.9300
C24A C25A 1.469(2)
C25A C26A 1.381(2)
C25A C30A 1.407(2)
C26A C27A 1.380(3)
C26A H26A 0.9300
C27A C28A 1.383(3)
C27A H27A 0.9300
C28A C29A 1.384(2)
C28A H28A 0.9300
C29A C30A 1.388(2)
C29A H29A 0.9300

loop_
_geom_torsion_atom_site_label_1
_geom_torsion_atom_site_label_2
_geom_torsion_atom_site_label_3
_geom_torsion_atom_site_label_4
_geom_torsion
C1 S1 C4 C3 -0.88(15)
C1 S1 C4 C11 179.84(14)
C11 C4 C3 C2 179.88(17)
S1 C4 C3 C2 0.7(2)
C4 C3 C2 C1 0.0(3)
C3 C2 C1 C5 174.71(18)
C3 C2 C1 S1 -0.6(2)
C4 S1 C1 C2 0.87(15)
C4 S1 C1 C5 -174.91(14)
C3 C4 C11 C12 174.17(18)
S1 C4 C11 C12 -6.7(2)
C3 C4 C11 C16 -5.3(3)
S1 C4 C11 C16 173.85(13)
C12 C11 C16 C15 2.0(2)
C4 C11 C16 C15 -178.54(16)
C11 C16 C15 C14 0.5(3)
C16 C15 C14 C13 -2.7(3)
C16 C15 C14 C17B -177.07(16)
C15 C14 C13 C12 2.4(3)
C17B C14 C13 C12 176.71(16)
C14 C13 C12 C11 0.0(3)
C16 C11 C12 C13 -2.3(3)
C4 C11 C12 C13 178.29(16)
C2 C1 C5 C6 178.27(19)
S1 C1 C5 C6 -6.9(2)
C2 C1 C5 C10 -3.9(3)
S1 C1 C5 C10 171.01(13)
C6 C5 C10 C9 1.9(3)
C1 C5 C10 C9 -176.13(17)
C5 C10 C9 C8 -2.0(3)
C10 C9 C8 C7 -0.2(3)
C10 C9 C8 C17A -175.75(17)
C9 C8 C7 C6 2.5(3)
C17A C8 C7 C6 178.12(16)
C8 C7 C6 C5 -2.7(3)
C10 C5 C6 C7 0.5(3)
C1 C5 C6 C7 178.39(16)
C13 C14 C17B C18B 39.3(3)
C15 C14 C17B C18B -146.56(19)
C14 C17B C18B C19B -166.83(16)
C14 C17B C18B C30B 11.0(3)
C17B C18B C30B C29B 10.8(3)
C19B C18B C30B C29B -171.05(17)
C17B C18B C30B C25B -174.84(18)
C19B C18B C30B C25B 3.30(18)
C25B C30B C29B C28B 1.5(3)
C18B C30B C29B C28B 175.39(18)
C30B C29B C28B C27B 0.7(3)
C29B C28B C27B C26B -2.0(3)
C28B C27B C26B C25B 0.9(3)
C27B C26B C25B C30B 1.4(3)
C27B C26B C25B C24B -175.73(19)
C29B C30B C25B C26B -2.6(3)
C18B C30B C25B C26B -177.84(16)
C29B C30B C25B C24B 175.07(15)
C18B C30B C25B C24B -0.15(19)
C26B C25B C24B C23B -5.8(3)
C30B C25B C24B C23B 176.86(19)
C26B C25B C24B C19B 174.07(19)
C30B C25B C24B C19B -3.30(19)
C19B C24B C23B C22B -1.5(3)
C25B C24B C23B C22B 178.33(19)
C24B C23B C22B C21B -0.5(3)
C23B C22B C21B C20B 1.5(3)
C22B C21B C20B C19B -0.5(3)
C21B C20B C19B C24B -1.4(3)
C21B C20B C19B C18B 175.04(17)
C23B C24B C19B C20B 2.5(3)
C25B C24B C19B C20B -177.40(15)
C23B C24B C19B C18B -174.73(16)
C25B C24B C19B C18B 5.41(19)
C17B C18B C19B C20B -3.8(3)
C30B C18B C19B C20B 177.83(17)
C17B C18B C19B C24B 172.94(16)
C30B C18B C19B C24B -5.40(18)
C7 C8 C17A C18A 135.9(2)
C9 C8 C17A C18A -48.7(3)
C8 C17A C18A C30A -9.7(3)
C8 C17A C18A C19A 173.57(17)
C17A C18A C19A C20A 0.8(3)
C30A C18A C19A C20A -176.66(18)
C17A C18A C19A C24A 179.97(17)
C30A C18A C19A C24A 2.51(18)
C24A C19A C20A C21A -1.3(3)
C18A C19A C20A C21A 177.83(18)
C19A C20A C21A C22A 0.4(3)
C20A C21A C22A C23A 0.9(3)
C21A C22A C23A C24A -1.2(3)
C22A C23A C24A C19A 0.4(3)
C22A C23A C24A C25A -175.82(18)
C20A C19A C24A C23A 0.9(3)
C18A C19A C24A C23A -178.39(16)
C20A C19A C24A C25A 177.88(15)
C18A C19A C24A C25A -1.40(19)
C23A C24A C25A C26A 0.8(3)
C19A C24A C25A C26A -175.76(17)
C23A C24A C25A C30A 176.20(18)
C19A C24A C25A C30A -0.34(19)
C30A C25A C26A C27A -1.8(3)
C24A C25A C26A C27A 173.15(17)
C25A C26A C27A C28A -0.9(3)
C26A C27A C28A C29A 1.9(3)
C27A C28A C29A C30A -0.1(3)
C28A C29A C30A C25A -2.6(2)
C28A C29A C30A C18A -175.31(17)
C26A C25A C30A C29A 3.5(2)
C24A C25A C30A C29A -172.36(14)
C26A C25A C30A C18A 177.85(15)
C24A C25A C30A C18A 1.94(18)
C17A C18A C30A C29A -6.6(3)
C19A C18A C30A C29A 170.59(17)
C17A C18A C30A C25A -179.88(18)
C19A C18A C30A C25A -2.71(18)
